data_4119869
loop_
_publ_author_name
'Lei Sun'
'Tomoyo Miyakai'
'Shu Seki'
'Mircea Dinc\(a'

_publ_section_title
;
 Mn2(2,5-disulfhydrylbenzene-1,4-dicarboxylate): A Microporous
 Metal-Organic Framework with Infinite (-Mn-S-)\\inftyChains and High
 Intrinsic Charge Mobility
;
_journal_name_full 'Journal of the American Chemical Society'
_journal_page_first 8185
_journal_page_last 8188
_journal_paper_doi 10.1021/ja4037516
_journal_volume 135
_journal_year 2013
_chemical_formula_moiety 'Mn, (C8 H2 O4 S2)0.5 (C3 H7 N O)1.1 O0.2'
_chemical_formula_sum 'C7.33 H8.78 Mn N1.11 O3.31 S'
_chemical_formula_weight 252.38
_chemical_name_common Mn2(DSBDC)
_chemical_name_systematic
; 
 ? 
;
_space_group_IT_number 167
_symmetry_cell_setting trigonal
_symmetry_space_group_name_Hall '-R 3 2"c'
_symmetry_space_group_name_H-M 'R -3 c :H'
_atom_sites_solution_hydrogens geom
_atom_sites_solution_primary direct
_atom_sites_solution_secondary difmap
_audit_creation_method SHELXL-97
_cell_angle_alpha 90.00
_cell_angle_beta 90.00
_cell_angle_gamma 120.00
_cell_formula_units_Z 36
_cell_length_a 26.8784(9)
_cell_length_b 26.8784(9)
_cell_length_c 15.4839(5)
_cell_measurement_reflns_used 33976
_cell_measurement_temperature 100(2)
_cell_measurement_theta_max 29.57
_cell_measurement_theta_min 2.66
_cell_volume 9687.6(6)
_computing_cell_refinement 'SAINT 7.46A (Bruker-AXS, 2011)'
_computing_data_collection 'APEX2 v2011.4.0 (Bruker-AXS, 2011)'
_computing_data_reduction 'SAINT 7.46A (Bruker-AXS, 2011)'
_computing_molecular_graphics 'Bruker SHELXTL'
_computing_publication_material 'Bruker SHELXTL'
_computing_structure_refinement 'SHELXL-97 (Sheldrick, 2008)'
_computing_structure_solution 'SHELXS-97 (Sheldrick, 2008)'
_diffrn_ambient_temperature 100(2)
_diffrn_detector_area_resol_mean 8.3
_diffrn_measured_fraction_theta_full 0.999
_diffrn_measured_fraction_theta_max 0.999
_diffrn_measurement_device_type 'Bruker Smart APEX2 CCD'
_diffrn_measurement_method '\f and \w scans'
_diffrn_radiation_monochromator graphite
_diffrn_radiation_source 'fine-focus sealed tube'
_diffrn_radiation_type MoK\a
_diffrn_radiation_wavelength 0.71073
_diffrn_reflns_av_R_equivalents 0.0371
_diffrn_reflns_av_sigmaI/netI 0.0163
_diffrn_reflns_limit_h_max 37
_diffrn_reflns_limit_h_min -37
_diffrn_reflns_limit_k_max 37
_diffrn_reflns_limit_k_min -37
_diffrn_reflns_limit_l_max 21
_diffrn_reflns_limit_l_min -21
_diffrn_reflns_number 33976
_diffrn_reflns_theta_full 29.60
_diffrn_reflns_theta_max 29.60
_diffrn_reflns_theta_min 1.52
_exptl_absorpt_coefficient_mu 1.401
_exptl_absorpt_correction_T_max 0.9592
_exptl_absorpt_correction_T_min 0.6786
_exptl_absorpt_correction_type multi-scan
_exptl_absorpt_process_details 'SADABS (Sheldrick, 2009)'
_exptl_crystal_colour yellow
_exptl_crystal_density_diffrn 1.557
_exptl_crystal_description parallelepiped
_exptl_crystal_F_000 4608
_exptl_crystal_size_max 0.30
_exptl_crystal_size_mid 0.05
_exptl_crystal_size_min 0.03
_refine_diff_density_max 1.530
_refine_diff_density_min -0.381
_refine_diff_density_rms 0.111
_refine_ls_extinction_coef 0.00019(4)
_refine_ls_extinction_expression Fc^*^=kFc[1+0.001xFc^2^\l^3^/sin(2\q)]^-1/4^
_refine_ls_extinction_method SHELXL
_refine_ls_goodness_of_fit_ref 1.126
_refine_ls_hydrogen_treatment mixed
_refine_ls_matrix_type full
_refine_ls_number_parameters 141
_refine_ls_number_reflns 3031
_refine_ls_number_restraints 81
_refine_ls_restrained_S_all 1.112
_refine_ls_R_factor_all 0.0351
_refine_ls_R_factor_gt 0.0313
_refine_ls_shift/su_max 0.001
_refine_ls_shift/su_mean 0.000
_refine_ls_structure_factor_coef Fsqd
_refine_ls_weighting_details 'calc w=1/[\s^2^(Fo^2^)+(0.0556P)^2^+41.7815P] where P=(Fo^2^+2Fc^2^)/3'
_refine_ls_weighting_scheme calc
_refine_ls_wR_factor_gt 0.1019
_refine_ls_wR_factor_ref 0.1049
_reflns_number_gt 2737
_reflns_number_total 3031
_reflns_threshold_expression >2sigma(I)
_cod_data_source_file ja4037516_si_002.cif
_cod_data_source_block ls1
_cod_original_sg_symbol_H-M 'R -3 c'
_cod_database_code 4119869

loop_
_symmetry_equiv_pos_as_xyz
'x, y, z'
'-y, x-y, z'
'-x+y, -x, z'
'y, x, -z+1/2'
'x-y, -y, -z+1/2'
'-x, -x+y, -z+1/2'
'x+2/3, y+1/3, z+1/3'
'-y+2/3, x-y+1/3, z+1/3'
'-x+y+2/3, -x+1/3, z+1/3'
'y+2/3, x+1/3, -z+5/6'
'x-y+2/3, -y+1/3, -z+5/6'
'-x+2/3, -x+y+1/3, -z+5/6'
'x+1/3, y+2/3, z+2/3'
'-y+1/3, x-y+2/3, z+2/3'
'-x+y+1/3, -x+2/3, z+2/3'
'y+1/3, x+2/3, -z+7/6'
'x-y+1/3, -y+2/3, -z+7/6'
'-x+1/3, -x+y+2/3, -z+7/6'
'-x, -y, -z'
'y, -x+y, -z'
'x-y, x, -z'
'-y, -x, z-1/2'
'-x+y, y, z-1/2'
'x, x-y, z-1/2'
'-x+2/3, -y+1/3, -z+1/3'
'y+2/3, -x+y+1/3, -z+1/3'
'x-y+2/3, x+1/3, -z+1/3'
'-y+2/3, -x+1/3, z-1/6'
'-x+y+2/3, y+1/3, z-1/6'
'x+2/3, x-y+1/3, z-1/6'
'-x+1/3, -y+2/3, -z+2/3'
'y+1/3, -x+y+2/3, -z+2/3'
'x-y+1/3, x+2/3, -z+2/3'
'-y+1/3, -x+2/3, z+1/6'
'-x+y+1/3, y+2/3, z+1/6'
'x+1/3, x-y+2/3, z+1/6'

loop_
_atom_site_label
_atom_site_type_symbol
_atom_site_fract_x
_atom_site_fract_y
_atom_site_fract_z
_atom_site_U_iso_or_equiv
_atom_site_adp_type
_atom_site_occupancy
_atom_site_symmetry_multiplicity
_atom_site_calc_flag
_atom_site_refinement_flags
_atom_site_disorder_assembly
_atom_site_disorder_group
Mn1 Mn 0.6667 -0.008859(15) 0.0833 0.00917(11) Uani 1 2 d SU . .
Mn2 Mn 0.740489(15) 0.073822(15) -0.0833 0.01145(12) Uani 1 2 d SU . .
S3 S 0.772768(19) 0.048381(19) 0.06267(3) 0.01127(12) Uani 1 1 d U . .
O1 O 0.65282(6) 0.03971(6) -0.02605(9) 0.0112(3) Uani 1 1 d U . .
O2 O 0.67183(6) -0.06170(6) -0.01640(9) 0.0143(3) Uani 1 1 d U . .
O3 O 0.76326(7) 0.15758(7) -0.03863(10) 0.0214(3) Uani 1 1 d U . .
C1 C 0.55170(8) 0.00686(8) -0.03183(12) 0.0111(3) Uani 1 1 d U . .
C4 C 0.60697(8) 0.01719(8) -0.07226(12) 0.0105(3) Uani 1 1 d U . .
C2 C 0.52218(8) 0.02928(8) -0.07605(12) 0.0122(3) Uani 1 1 d U . .
H2 H 0.5377 0.0492 -0.1287 0.015 Uiso 1 1 calc R . .
C3 C 0.80387(8) 0.11364(8) 0.12091(12) 0.0115(3) Uani 1 1 d U . .
C13 C 0.74622(10) 0.17058(10) 0.02595(16) 0.0220(4) Uani 1 1 d U . .
H13 H 0.7169 0.1406 0.0594 0.026 Uiso 1 1 calc R . .
N1 N 0.76655(10) 0.22450(9) 0.05184(16) 0.0300(5) Uani 1 1 d U . .
C11 C 0.81397(15) 0.27157(12) 0.0067(3) 0.0480(8) Uani 1 1 d U . .
H11A H 0.8275 0.2563 -0.0393 0.072 Uiso 1 1 calc R . .
H11B H 0.8454 0.2936 0.0474 0.072 Uiso 1 1 calc R . .
H11C H 0.8011 0.2967 -0.0184 0.072 Uiso 1 1 calc R . .
C12 C 0.74525(13) 0.23732(14) 0.1293(2) 0.0405(7) Uani 1 1 d U . .
H12A H 0.7145 0.2016 0.1542 0.061 Uiso 1 1 calc R . .
H12B H 0.7302 0.2629 0.1152 0.061 Uiso 1 1 calc R . .
H12C H 0.7766 0.2562 0.1712 0.061 Uiso 1 1 calc R . .
C1S C 0.7557(6) 0.3013(6) 0.3597(10) 0.026(3) Uiso 0.17 1 d PDU A -1
H1S1 H 0.7804 0.3392 0.3340 0.039 Uiso 0.17 1 calc PR A -1
H1S2 H 0.7750 0.2786 0.3563 0.039 Uiso 0.17 1 calc PR A -1
H1S3 H 0.7483 0.3059 0.4203 0.039 Uiso 0.17 1 calc PR A -1
O1S O 0.6468(6) 0.2850(6) 0.2121(9) 0.047(3) Uiso 0.17 1 d PDU A -1
N1S N 0.7008(5) 0.2717(6) 0.3123(8) 0.030(3) Uiso 0.17 1 d PDU A -1
C3S C 0.6883(8) 0.3027(8) 0.2568(11) 0.041(4) Uiso 0.17 1 d PDU A -1
H3S H 0.7153 0.3426 0.2531 0.050 Uiso 0.17 1 calc PR A -1
O2S O 0.6359(7) 0.3026(7) 0.0833 0.081(6) Uiso 0.25 2 d SP . .

loop_
_atom_site_aniso_label
_atom_site_aniso_U_11
_atom_site_aniso_U_22
_atom_site_aniso_U_33
_atom_site_aniso_U_23
_atom_site_aniso_U_13
_atom_site_aniso_U_12
Mn1 0.01031(19) 0.01025(15) 0.00696(19) 0.00000(6) 0.00001(13) 0.00515(9)
Mn2 0.01120(15) 0.01120(15) 0.0094(2) 0.00030(7) -0.00030(7) 0.00372(15)
S3 0.0112(2) 0.0115(2) 0.0098(2) -0.00108(15) 0.00002(15) 0.00462(16)
O1 0.0103(6) 0.0128(6) 0.0104(6) 0.0001(5) -0.0003(5) 0.0056(5)
O2 0.0211(7) 0.0129(6) 0.0097(6) -0.0010(5) 0.0014(5) 0.0092(5)
O3 0.0281(8) 0.0148(7) 0.0186(7) -0.0026(6) -0.0066(6) 0.0085(6)
C1 0.0102(8) 0.0148(8) 0.0087(7) -0.0010(6) 0.0003(6) 0.0065(7)
C4 0.0116(8) 0.0121(8) 0.0092(8) 0.0024(6) 0.0023(6) 0.0071(7)
C2 0.0125(8) 0.0165(8) 0.0083(7) 0.0009(6) 0.0015(6) 0.0078(7)
C3 0.0122(8) 0.0114(8) 0.0086(8) -0.0007(6) -0.0010(6) 0.0043(7)
C13 0.0217(10) 0.0180(10) 0.0256(11) -0.0023(8) -0.0060(8) 0.0095(8)
N1 0.0296(11) 0.0229(10) 0.0390(12) -0.0087(9) -0.0023(9) 0.0143(9)
C11 0.0430(17) 0.0177(12) 0.076(2) -0.0049(13) 0.0094(16) 0.0098(12)
C12 0.0348(14) 0.0408(15) 0.0515(18) -0.0207(13) -0.0073(12) 0.0231(13)

loop_
_atom_type_symbol
_atom_type_description
_atom_type_scat_dispersion_real
_atom_type_scat_dispersion_imag
_atom_type_scat_source
C C 0.0033 0.0016 'International Tables Vol C Tables 4.2.6.8 and 6.1.1.4'
H H 0.0000 0.0000 'International Tables Vol C Tables 4.2.6.8 and 6.1.1.4'
N N 0.0061 0.0033 'International Tables Vol C Tables 4.2.6.8 and 6.1.1.4'
O O 0.0106 0.0060 'International Tables Vol C Tables 4.2.6.8 and 6.1.1.4'
S S 0.1246 0.1234 'International Tables Vol C Tables 4.2.6.8 and 6.1.1.4'
Mn Mn 0.3368 0.7283 'International Tables Vol C Tables 4.2.6.8 and 6.1.1.4'

loop_
_geom_angle_atom_site_label_1
_geom_angle_atom_site_label_2
_geom_angle_atom_site_label_3
_geom_angle
_geom_angle_site_symmetry_1
_geom_angle_site_symmetry_3
O2 Mn1 O2 92.23(8) . 18_654
O2 Mn1 O1 168.37(5) . 18_654
O2 Mn1 O1 85.85(5) 18_654 18_654
O2 Mn1 O1 85.85(5) . .
O2 Mn1 O1 168.37(5) 18_654 .
O1 Mn1 O1 98.27(7) 18_654 .
O2 Mn1 S3 100.30(4) . 18_654
O2 Mn1 S3 83.32(4) 18_654 18_654
O1 Mn1 S3 90.88(4) 18_654 18_654
O1 Mn1 S3 85.74(4) . 18_654
O2 Mn1 S3 83.32(4) . .
O2 Mn1 S3 100.30(4) 18_654 .
O1 Mn1 S3 85.74(4) 18_654 .
O1 Mn1 S3 90.87(4) . .
S3 Mn1 S3 174.83(3) 18_654 .
O3 Mn2 O3 95.62(10) 10_544 .
O3 Mn2 O1 89.52(6) 10_544 10_544
O3 Mn2 O1 171.78(6) . 10_544
O3 Mn2 O1 171.79(6) 10_544 .
O3 Mn2 O1 89.51(6) . .
O1 Mn2 O1 86.14(7) 10_544 .
O3 Mn2 S3 85.15(4) 10_544 .
O3 Mn2 S3 92.15(4) . .
O1 Mn2 S3 94.68(4) 10_544 .
O1 Mn2 S3 88.25(4) . .
O3 Mn2 S3 92.16(4) 10_544 10_544
O3 Mn2 S3 85.15(4) . 10_544
O1 Mn2 S3 88.25(4) 10_544 10_544
O1 Mn2 S3 94.67(4) . 10_544
S3 Mn2 S3 176.00(3) . 10_544
C3 S3 Mn1 112.00(6) . .
C3 S3 Mn2 103.55(6) . .
Mn1 S3 Mn2 81.173(16) . .
C4 O1 Mn2 122.48(11) . .
C4 O1 Mn1 122.46(12) . .
Mn2 O1 Mn1 95.10(5) . .
C4 O2 Mn1 140.35(13) 10_544 .
C13 O3 Mn2 128.12(15) . .
C2 C1 C3 120.19(16) . 18_654
C2 C1 C4 116.05(16) . .
C3 C1 C4 123.76(16) 18_654 .
O2 C4 O1 124.72(17) 10_544 .
O2 C4 C1 116.45(16) 10_544 .
O1 C4 C1 118.76(16) . .
C1 C2 C3 122.44(16) . 30_445
C2 C3 C1 117.39(16) 36_545 18_654
C2 C3 S3 118.23(14) 36_545 .
C1 C3 S3 124.31(14) 18_654 .
O3 C13 N1 123.4(2) . .
C13 N1 C12 121.0(2) . .
C13 N1 C11 120.6(2) . .
C12 N1 C11 118.2(2) . .
C3S N1S C1S 118.3(13) . .
O1S C3S N1S 126.6(18) . .
O2S O2S O2S 60.000(2) 3_665 2_655

loop_
_geom_bond_atom_site_label_1
_geom_bond_atom_site_label_2
_geom_bond_distance
_geom_bond_site_symmetry_2
Mn1 O2 2.1490(14) .
Mn1 O2 2.1491(14) 18_654
Mn1 O1 2.2797(14) 18_654
Mn1 O1 2.2798(14) .
Mn1 S3 2.4928(4) 18_654
Mn1 S3 2.4929(5) .
Mn2 O3 2.1315(16) 10_544
Mn2 O3 2.1317(16) .
Mn2 O1 2.2404(13) 10_544
Mn2 O1 2.2405(13) .
Mn2 S3 2.6315(5) .
Mn2 S3 2.6315(5) 10_544
S3 C3 1.7670(19) .
O1 C4 1.285(2) .
O2 C4 1.244(2) 10_544
O3 C13 1.221(3) .
C1 C2 1.393(2) .
C1 C3 1.407(3) 18_654
C1 C4 1.504(2) .
C4 O2 1.244(2) 10_544
C2 C3 1.399(3) 30_445
C3 C2 1.399(3) 36_545
C3 C1 1.407(3) 18_654
C13 N1 1.330(3) .
N1 C12 1.443(4) .
N1 C11 1.449(4) .
C1S N1S 1.475(14) .
O1S C3S 1.191(15) .
N1S C3S 1.351(15) .
O2S O2S 1.43(3) 3_665
O2S O2S 1.43(3) 2_655
